data_2240941
loop_
_publ_author_name
'El-Hiti, Gamal A.'
'Smith, Keith'
'Hegazy, Amany S.'
'Alanazi, Saud A.'
'Kariuki, Benson M.'

_publ_section_title
;
 Crystal structure of 3-amino-2-propylquinazolin-4(3<i>H</i>)-one
;
_journal_issue 8
_journal_name_full 'Acta Crystallographica Section E'
_journal_page_first o590
_journal_page_last o591
_journal_paper_doi 10.1107/S2056989015013134
_journal_volume 71
_journal_year 2015
_chemical_formula_iupac 'C11 H13 N3 O'
_chemical_formula_moiety 'C11 H13 N3 O'
_chemical_formula_sum 'C11 H13 N3 O'
_chemical_formula_weight 203.24
_chemical_name_systematic
;
3-Amino-2-propylquinazolin-4(3<i>H</i>)-one
;
_space_group_crystal_system trigonal
_space_group_IT_number 148
_space_group_name_Hall '-R 3'
_space_group_name_H-M_alt 'R -3 :H'
_symmetry_space_group_name_Hall '-R 3'
_symmetry_space_group_name_H-M 'R -3 :H'
_atom_sites_solution_hydrogens mixed
_audit_creation_method SHELXL-2013
_cell_angle_alpha 90
_cell_angle_beta 90
_cell_angle_gamma 120
_cell_formula_units_Z 18
_cell_length_a 24.1525(5)
_cell_length_b 24.1525(5)
_cell_length_c 9.6500(2)
_cell_measurement_reflns_used 2040
_cell_measurement_temperature 296(2)
_cell_measurement_theta_max 74.0740
_cell_measurement_theta_min 5.0190
_cell_volume 4875.08(17)
_computing_cell_refinement
;
CrysAlis PRO (Agilent, 2014)
;
_computing_data_collection
;
CrysAlis PRO (Agilent, 2014)
;
_computing_data_reduction
;
CrysAlis PRO (Agilent, 2014)
;
_computing_molecular_graphics
;
ORTEP-3 for Windows (Farrugia, 2012)
;
_computing_publication_material
;
WinGX (Farrugia, 2012) and <i>CHEMDRAW Ultra</i> (Cambridge Soft,
2001)
;
_computing_structure_refinement
;
SHELXL2013 (Sheldrick, 2015)
;
_computing_structure_solution
;
SHELXS2013 (Sheldrick, 2008)
;
_diffrn_ambient_temperature 296(2)
_diffrn_measured_fraction_theta_full 0.997
_diffrn_measured_fraction_theta_max 0.970
_diffrn_measurement_device_type 'Agilent SuperNova Dual Source diffractometer with an Atlas detector'
_diffrn_measurement_method '\w scans'
_diffrn_radiation_type CuK\a
_diffrn_radiation_wavelength 1.54184
_diffrn_reflns_av_R_equivalents 0.0128
_diffrn_reflns_limit_h_max 30
_diffrn_reflns_limit_h_min -21
_diffrn_reflns_limit_k_max 18
_diffrn_reflns_limit_k_min -26
_diffrn_reflns_limit_l_max 10
_diffrn_reflns_limit_l_min -11
_diffrn_reflns_number 3734
_diffrn_reflns_theta_full 67.684
_diffrn_reflns_theta_max 74.049
_diffrn_reflns_theta_min 3.660
_diffrn_standards_decay_% 0
_diffrn_standards_interval_count 0
_diffrn_standards_interval_time 0
_diffrn_standards_number 0
_exptl_absorpt_coefficient_mu 0.672
_exptl_absorpt_correction_T_max 0.984
_exptl_absorpt_correction_T_min 0.975
_exptl_absorpt_correction_type multi-scan
_exptl_absorpt_process_details
;
(CrysAlis PRO; Agilent, 2014)
;
_exptl_crystal_colour colourless
_exptl_crystal_density_diffrn 1.246
_exptl_crystal_description block
_exptl_crystal_F_000 1944
_exptl_crystal_size_max 0.338
_exptl_crystal_size_mid 0.249
_exptl_crystal_size_min 0.192
_refine_diff_density_max 0.170
_refine_diff_density_min -0.148
_refine_ls_extinction_coef 0.00114(10)
_refine_ls_extinction_expression Fc^*^=kFc[1+0.001xFc^2^\l^3^/sin(2\q)]^-1/4^
_refine_ls_extinction_method
;
SHELXL2013 (Sheldrick, 2015)
;
_refine_ls_goodness_of_fit_ref 1.056
_refine_ls_hydrogen_treatment mixed
_refine_ls_matrix_type full
_refine_ls_number_parameters 146
_refine_ls_number_reflns 2136
_refine_ls_number_restraints 0
_refine_ls_restrained_S_all 1.056
_refine_ls_R_factor_all 0.0437
_refine_ls_R_factor_gt 0.0399
_refine_ls_shift/su_max 0.000
_refine_ls_shift/su_mean 0.000
_refine_ls_structure_factor_coef Fsqd
_refine_ls_weighting_details 'w=1/[\s^2^(Fo^2^)+(0.0637P)^2^+1.4157P] where P=(Fo^2^+2Fc^2^)/3'
_refine_ls_weighting_scheme calc
_refine_ls_wR_factor_gt 0.1138
_refine_ls_wR_factor_ref 0.1202
_reflns_number_gt 1913
_reflns_number_total 2136
_reflns_threshold_expression 'I > 2\s(I)'
_cod_data_source_file cv5493sup1.cif
_cod_data_source_block I
_cod_original_cell_volume 4875.1(2)
_cod_database_code 2240941
_shelx_space_group_comment
;
The symmetry employed for this shelxl refinement is uniquely defined
by the following loop, which should always be used as a source of
symmetry information in preference to the above space-group names.
They are only intended as comments.
;
_shelx_estimated_absorpt_t_min 0.805
_shelx_estimated_absorpt_t_max 0.882
_shelxl_version_number .2013

loop_
_space_group_symop_operation_xyz
'x, y, z'
'-y, x-y, z'
'-x+y, -x, z'
'x+2/3, y+1/3, z+1/3'
'-y+2/3, x-y+1/3, z+1/3'
'-x+y+2/3, -x+1/3, z+1/3'
'x+1/3, y+2/3, z+2/3'
'-y+1/3, x-y+2/3, z+2/3'
'-x+y+1/3, -x+2/3, z+2/3'
'-x, -y, -z'
'y, -x+y, -z'
'x-y, x, -z'
'-x+2/3, -y+1/3, -z+1/3'
'y+2/3, -x+y+1/3, -z+1/3'
'x-y+2/3, x+1/3, -z+1/3'
'-x+1/3, -y+2/3, -z+2/3'
'y+1/3, -x+y+2/3, -z+2/3'
'x-y+1/3, x+2/3, -z+2/3'

loop_
_atom_site_type_symbol
_atom_site_label
_atom_site_fract_x
_atom_site_fract_y
_atom_site_fract_z
_atom_site_U_iso_or_equiv
_atom_site_adp_type
_atom_site_calc_flag
_atom_site_occupancy
C C1 0.23343(6) 0.11120(6) 0.00970(12) 0.0453(3) Uani d 1
C C2 0.28221(6) 0.06090(5) 0.14259(13) 0.0457(3) Uani d 1
C C3 0.27352(5) 0.09197(5) 0.26270(12) 0.0440(3) Uani d 1
C C4 0.24674(6) 0.13113(6) 0.24439(12) 0.0450(3) Uani d 1
C C5 0.29168(6) 0.08293(7) 0.39466(14) 0.0535(3) Uani d 1
H H5 0.3089 0.0563 0.4064 0.064 Uiso calc 1
C C6 0.28403(7) 0.11345(8) 0.50654(14) 0.0618(4) Uani d 1
H H6 0.2958 0.1074 0.5946 0.074 Uiso calc 1
C C7 0.25865(8) 0.15367(8) 0.48822(14) 0.0630(4) Uani d 1
H H7 0.2544 0.1749 0.5643 0.076 Uiso calc 1
C C8 0.23997(7) 0.16241(7) 0.36013(14) 0.0567(3) Uani d 1
H H8 0.2228 0.1891 0.3498 0.068 Uiso calc 1
C C9 0.20961(7) 0.11882(6) -0.12831(14) 0.0546(3) Uani d 1
H H9A 0.2357 0.1157 -0.2009 0.066 Uiso calc 1
H H9B 0.2141 0.1610 -0.1337 0.066 Uiso calc 1
C C10 0.13977(8) 0.06846(8) -0.15299(18) 0.0697(4) Uani d 1
H H10A 0.1359 0.0265 -0.1554 0.084 Uiso calc 1
H H10B 0.1141 0.0691 -0.0763 0.084 Uiso calc 1
C C11 0.11417(10) 0.07946(12) -0.2869(2) 0.0996(7) Uani d 1
H H11A 0.1222 0.1226 -0.2894 0.149 Uiso calc 1
H H11B 0.0690 0.0503 -0.2924 0.149 Uiso calc 1
H H11C 0.1351 0.0724 -0.3639 0.149 Uiso calc 1
N N1 0.25905(5) 0.07168(5) 0.01918(10) 0.0447(3) Uani d 1
N N2 0.22710(5) 0.14035(5) 0.11608(11) 0.0486(3) Uani d 1
N N3 0.26483(7) 0.04247(6) -0.10370(12) 0.0550(3) Uani d 1
O O1 0.30729(5) 0.02780(5) 0.14300(11) 0.0625(3) Uani d 1
H H3A 0.2287(9) 0.0033(10) -0.1045(18) 0.069(5) Uiso d 1
H H3B 0.2972(10) 0.0370(9) -0.087(2) 0.069(5) Uiso d 1

loop_
_atom_site_aniso_label
_atom_site_aniso_U_11
_atom_site_aniso_U_22
_atom_site_aniso_U_33
_atom_site_aniso_U_12
_atom_site_aniso_U_13
_atom_site_aniso_U_23
C1 0.0447(6) 0.0405(6) 0.0464(6) 0.0179(5) -0.0012(5) 0.0016(4)
C2 0.0425(6) 0.0391(5) 0.0518(7) 0.0177(5) -0.0073(5) -0.0046(5)
C3 0.0400(6) 0.0401(6) 0.0462(6) 0.0158(5) -0.0028(4) -0.0002(4)
C4 0.0441(6) 0.0438(6) 0.0439(6) 0.0196(5) 0.0021(4) 0.0025(4)
C5 0.0514(7) 0.0554(7) 0.0518(7) 0.0253(6) -0.0067(5) 0.0018(5)
C6 0.0650(8) 0.0724(9) 0.0432(7) 0.0307(7) -0.0043(6) 0.0016(6)
C7 0.0736(9) 0.0695(9) 0.0450(7) 0.0350(7) 0.0067(6) -0.0039(6)
C8 0.0653(8) 0.0603(8) 0.0504(7) 0.0358(7) 0.0057(6) -0.0003(6)
C9 0.0631(8) 0.0512(7) 0.0486(7) 0.0279(6) -0.0060(5) 0.0022(5)
C10 0.0616(9) 0.0732(10) 0.0692(9) 0.0300(8) -0.0086(7) 0.0004(7)
C11 0.0780(12) 0.1036(15) 0.0986(15) 0.0315(11) -0.0333(11) 0.0058(12)
N1 0.0467(5) 0.0401(5) 0.0434(5) 0.0189(4) -0.0036(4) -0.0052(4)
N2 0.0546(6) 0.0488(6) 0.0462(6) 0.0287(5) 0.0001(4) 0.0023(4)
N3 0.0630(7) 0.0499(6) 0.0494(6) 0.0263(6) -0.0042(5) -0.0120(4)
O1 0.0729(6) 0.0611(6) 0.0683(6) 0.0446(5) -0.0198(5) -0.0166(4)

loop_
_atom_type_symbol
_atom_type_description
_atom_type_scat_dispersion_real
_atom_type_scat_dispersion_imag
_atom_type_scat_source
C C 0.0181 0.0091 'International Tables Vol C Tables 4.2.6.8 and 6.1.1.4'
H H 0.0000 0.0000 'International Tables Vol C Tables 4.2.6.8 and 6.1.1.4'
N N 0.0311 0.0180 'International Tables Vol C Tables 4.2.6.8 and 6.1.1.4'
O O 0.0492 0.0322 'International Tables Vol C Tables 4.2.6.8 and 6.1.1.4'

loop_
_geom_angle_atom_site_label_1
_geom_angle_atom_site_label_2
_geom_angle_atom_site_label_3
_geom_angle
N2 C1 N1 122.69(11)
N2 C1 C9 118.73(11)
N1 C1 C9 118.53(11)
O1 C2 N1 120.11(11)
O1 C2 C3 125.67(12)
N1 C2 C3 114.21(10)
C4 C3 C5 120.51(12)
C4 C3 C2 118.94(11)
C5 C3 C2 120.55(11)
N2 C4 C3 122.27(11)
N2 C4 C8 118.95(12)
C3 C4 C8 118.78(12)
C6 C5 C3 119.73(13)
C6 C5 H5 120.1
C3 C5 H5 120.1
C5 C6 C7 119.93(13)
C5 C6 H6 120.0
C7 C6 H6 120.0
C8 C7 C6 121.04(13)
C8 C7 H7 119.5
C6 C7 H7 119.5
C7 C8 C4 119.99(13)
C7 C8 H8 120.0
C4 C8 H8 120.0
C1 C9 C10 112.34(12)
C1 C9 H9A 109.1
C10 C9 H9A 109.1
C1 C9 H9B 109.1
C10 C9 H9B 109.1
H9A C9 H9B 107.9
C11 C10 C9 112.30(15)
C11 C10 H10A 109.1
C9 C10 H10A 109.1
C11 C10 H10B 109.1
C9 C10 H10B 109.1
H10A C10 H10B 107.9
C10 C11 H11A 109.5
C10 C11 H11B 109.5
H11A C11 H11B 109.5
C10 C11 H11C 109.5
H11A C11 H11C 109.5
H11B C11 H11C 109.5
C1 N1 C2 123.22(10)
C1 N1 N3 118.60(10)
C2 N1 N3 118.13(10)
C1 N2 C4 118.58(11)
N1 N3 H3A 104.0(11)
N1 N3 H3B 103.8(13)
H3A N3 H3B 108.1(17)

loop_
_geom_bond_atom_site_label_1
_geom_bond_atom_site_label_2
_geom_bond_distance
C1 N2 1.2963(16)
C1 N1 1.3760(16)
C1 C9 1.4981(17)
C2 O1 1.2209(15)
C2 N1 1.3945(16)
C2 C3 1.4520(17)
C3 C4 1.3984(18)
C3 C5 1.3991(18)
C4 N2 1.3832(16)
C4 C8 1.4032(18)
C5 C6 1.371(2)
C5 H5 0.9300
C6 C7 1.395(2)
C6 H6 0.9300
C7 C8 1.368(2)
C7 H7 0.9300
C8 H8 0.9300
C9 C10 1.526(2)
C9 H9A 0.9700
C9 H9B 0.9700
C10 C11 1.512(2)
C10 H10A 0.9700
C10 H10B 0.9700
C11 H11A 0.9600
C11 H11B 0.9600
C11 H11C 0.9600
N1 N3 1.4219(14)
N3 H3A 0.91(2)
N3 H3B 0.87(2)

loop_
_geom_hbond_atom_site_label_D
_geom_hbond_atom_site_label_H
_geom_hbond_atom_site_label_A
_geom_hbond_site_symmetry_A
_geom_hbond_distance_DH
_geom_hbond_distance_HA
_geom_hbond_distance_DA
_geom_hbond_angle_DHA
N3 H3A N2 11 0.91(2) 2.16(2) 3.0677(17) 176.1(16)
N3 H3B O1 8_544 0.87(2) 2.51(2) 3.0599(16) 122.0(15)
C5 H5 O1 6 0.93 2.44 3.3163(16) 157.2

loop_
_geom_torsion_atom_site_label_1
_geom_torsion_atom_site_label_2
_geom_torsion_atom_site_label_3
_geom_torsion_atom_site_label_4
_geom_torsion
O1 C2 C3 C4 176.78(12)
N1 C2 C3 C4 -3.10(16)
O1 C2 C3 C5 -3.2(2)
N1 C2 C3 C5 176.95(11)
C5 C3 C4 N2 -178.79(11)
C2 C3 C4 N2 1.26(17)
C5 C3 C4 C8 1.61(18)
C2 C3 C4 C8 -178.34(11)
C4 C3 C5 C6 -0.98(19)
C2 C3 C5 C6 178.97(12)
C3 C5 C6 C7 -0.4(2)
C5 C6 C7 C8 1.2(2)
C6 C7 C8 C4 -0.6(2)
N2 C4 C8 C7 179.55(13)
C3 C4 C8 C7 -0.8(2)
N2 C1 C9 C10 -89.31(15)
N1 C1 C9 C10 88.39(15)
C1 C9 C10 C11 175.23(16)
N2 C1 N1 C2 -1.99(18)
C9 C1 N1 C2 -179.59(11)
N2 C1 N1 N3 -179.17(11)
C9 C1 N1 N3 3.23(16)
O1 C2 N1 C1 -176.35(11)
C3 C2 N1 C1 3.54(16)
O1 C2 N1 N3 0.84(17)
C3 C2 N1 N3 -179.27(10)
N1 C1 N2 C4 -0.22(18)
C9 C1 N2 C4 177.38(11)
C3 C4 N2 C1 0.51(18)
C8 C4 N2 C1 -179.89(12)

_cod_database_fobs_code 2240941
